data_1567255
loop_
_publ_author_name
'Duan, Yu-Lai'
'Guo, Qian'
'Liu, Gui-Yang'
'Yi, Zhong-Zhou'
'Feng, Shao-Ping'
'Huang, Yong'

_publ_section_title
;
 Highly heteroselective ring-opening polymerization of rac-lactide
 initiated by rare-earth alkoxides bearing chiral [NNOO]-type
 amine-bis(phenolate) ligands
;
_journal_issue 29
_journal_name_full 'Polymer Chemistry'
_journal_page_first 4249
_journal_page_last 4259
_journal_paper_doi 10.1039/D2PY00455K
_journal_volume 13
_journal_year 2022
_chemical_formula_moiety 'C44 H73 N2 O4 Y'
_chemical_formula_sum 'C44 H73 N2 O4 Y'
_chemical_formula_weight 782.95
_space_group_crystal_system triclinic
_space_group_IT_number 2
_space_group_name_Hall '-P 1'
_space_group_name_H-M_alt 'P -1'
_atom_sites_solution_hydrogens geom
_audit_creation_date 2022-03-21
_audit_creation_method
;
Olex2 1.2
(compiled 2018.05.29 svn.r3508 for OlexSys, GUI svn.r5506)
;
_audit_update_record
;
2022-03-23 deposited with the CCDC.	2022-06-27 downloaded from the CCDC.
;
_cell_angle_alpha 94.27(3)
_cell_angle_beta 104.50(3)
_cell_angle_gamma 90.69(3)
_cell_formula_units_Z 2
_cell_length_a 9.938(2)
_cell_length_b 12.053(2)
_cell_length_c 19.598(4)
_cell_measurement_reflns_used 3686
_cell_measurement_temperature 300.79(10)
_cell_measurement_theta_max 68.9850
_cell_measurement_theta_min 4.5900
_cell_volume 2265.3(8)
_computing_cell_refinement
;
CrysAlisPro, Agilent Technologies,
Version 1.171.37.33 (release 27-03-2014 CrysAlis171 .NET)
(compiled Mar 27 2014,17:12:48)
;
_computing_data_collection
;
CrysAlisPro, Agilent Technologies,
Version 1.171.37.33 (release 27-03-2014 CrysAlis171 .NET)
(compiled Mar 27 2014,17:12:48)
;
_computing_data_reduction
;
CrysAlisPro, Agilent Technologies,
Version 1.171.37.33 (release 27-03-2014 CrysAlis171 .NET)
(compiled Mar 27 2014,17:12:48)
;
_computing_molecular_graphics 'Olex2 (Dolomanov et al., 2009)'
_computing_publication_material 'Olex2 (Dolomanov et al., 2009)'
_computing_structure_refinement 'XL (Sheldrick, 2008)'
_computing_structure_solution 'SHELXT 2018/2 (Sheldrick, 2018)'
_diffrn_ambient_temperature 300.79(10)
_diffrn_detector_type Eos
_diffrn_measured_fraction_theta_full 0.982
_diffrn_measured_fraction_theta_max 0.965
_diffrn_measurement_device 'four-circle diffractometer'
_diffrn_measurement_device_type 'Bruker P4'
_diffrn_measurement_method '\w scans'
_diffrn_radiation_monochromator graphite
_diffrn_radiation_type CuK\a
_diffrn_radiation_wavelength 1.54184
_diffrn_reflns_av_R_equivalents 0.0527
_diffrn_reflns_av_unetI/netI 0.1175
_diffrn_reflns_Laue_measured_fraction_full 0.982
_diffrn_reflns_Laue_measured_fraction_max 0.965
_diffrn_reflns_limit_h_max 12
_diffrn_reflns_limit_h_min -11
_diffrn_reflns_limit_k_max 9
_diffrn_reflns_limit_k_min -14
_diffrn_reflns_limit_l_max 23
_diffrn_reflns_limit_l_min -23
_diffrn_reflns_number 15246
_diffrn_reflns_point_group_measured_fraction_full 0.982
_diffrn_reflns_point_group_measured_fraction_max 0.965
_diffrn_reflns_theta_full 67.684
_diffrn_reflns_theta_max 69.860
_diffrn_reflns_theta_min 4.516
_exptl_absorpt_coefficient_mu 2.107
_exptl_absorpt_correction_T_max 1.00000
_exptl_absorpt_correction_T_min 0.91918
_exptl_absorpt_correction_type none
_exptl_absorpt_process_details
;
CrysAlisPro, Agilent Technologies,
Version 1.171.37.33 (release 27-03-2014 CrysAlis171 .NET)
(compiled Mar 27 2014,17:12:48)
Empirical absorption correction using spherical harmonics,
 implemented in SCALE3 ABSPACK scaling algorithm.
;
_exptl_crystal_colour colourless
_exptl_crystal_colour_primary colourless
_exptl_crystal_density_diffrn 1.148
_exptl_crystal_density_method 'not measured'
_exptl_crystal_description plate
_exptl_crystal_F_000 844
_exptl_crystal_size_max 0.25
_exptl_crystal_size_mid 0.15
_exptl_crystal_size_min 0.09
_refine_diff_density_max 0.785
_refine_diff_density_min -1.107
_refine_diff_density_rms 0.067
_refine_ls_extinction_method none
_refine_ls_goodness_of_fit_ref 1.112
_refine_ls_hydrogen_treatment constr
_refine_ls_matrix_type full
_refine_ls_number_parameters 599
_refine_ls_number_reflns 8258
_refine_ls_number_restraints 210
_refine_ls_restrained_S_all 1.121
_refine_ls_R_factor_all 0.0940
_refine_ls_R_factor_gt 0.0659
_refine_ls_shift/su_max 0.000
_refine_ls_shift/su_mean 0.000
_refine_ls_structure_factor_coef Fsqd
_refine_ls_weighting_details 'w=1/[\s^2^(Fo^2^)+(0.0219P)^2^+0.5189P] where P=(Fo^2^+2Fc^2^)/3'
_refine_ls_weighting_scheme calc
_refine_ls_wR_factor_gt 0.1303
_refine_ls_wR_factor_ref 0.1492
_reflns_Friedel_coverage 0.000
_reflns_number_gt 5960
_reflns_number_total 8258
_reflns_threshold_expression 'I > 2\s(I)'
_cod_data_source_file d2py00455k2.cif
_cod_data_source_block dyl12
_cod_depositor_comments 'Adding full bibliography for 1567255--1567256.cif.'
_cod_original_cell_volume 2265.2(8)
_cod_database_code 1567255
_shelx_shelxl_version_number 2018/3
_shelx_space_group_comment
;
The symmetry employed for this shelxl refinement is uniquely defined
by the following loop, which should always be used as a source of
symmetry information in preference to the above space-group names.
They are only intended as comments.
;
_olex2_refinement_description
;
1. Fixed Uiso
 At 1.2 times of:
  All C(H) groups, All C(H,H) groups, All C(H,H,H,H) groups
 At 1.5 times of:
  All C(H,H,H) groups
2. Restrained distances
 C16'-C15 \\sim C16-C15
 with sigma of 0.02
 C16'-C17 \\sim C17'-C16
 with sigma of 0.02
 C18-C17' \\sim C18'-C17
 with sigma of 0.02
 C18-C19 \\sim C18'-C19'
 with sigma of 0.02
 N2-C19 \\sim N2-C19'
 with sigma of 0.02
3. Uiso/Uaniso restraints and constraints
C44' \\sim C44 \\sim C43' \\sim C43 \\sim C42' \\sim C42 \\sim C41' \\sim C41:
within 2A with sigma of 0.01 and sigma for terminal atoms of 0.02
C30 \\sim C33 \\sim C31' \\sim C31 \\sim C32' \\sim C32 \\sim C33': within 2A
with sigma of 0.01 and sigma for terminal atoms of 0.02
Uanis(C20) \\sim Ueq, Uanis(C20') \\sim Ueq, Uanis(C21) \\sim Ueq: with sigma
of 0.01 and sigma for terminal atoms of 0.02
Uanis(C39) \\sim Ueq, Uanis(N2) \\sim Ueq: with sigma of 0.005 and sigma for
terminal atoms of 0.01
4. Same fragment restrains
{C33, C31, C32} sigma for 1-2: 0.01, 1-3: 0.02
as
{C31', C32', C33'}
{C44', C43', C42', C41'} sigma for 1-2: 0.01, 1-3: 0.02
as
{C44, C43, C42, C41}
5. Others
 Sof(H15C)=Sof(H15D)=Sof(C16')=Sof(H16')=Sof(C17')=Sof(H17A)=Sof(H17B)=
 Sof(C20')=Sof(H20A)=Sof(H20B)=Sof(C19')=Sof(H19C)=Sof(H19D)=Sof(C21')=
 Sof(H21D)=Sof(H21E)=Sof(H21F)=Sof(C18')=Sof(H18C)=Sof(H18D)=1-FVAR(1)
 Sof(H15A)=Sof(H15B)=Sof(C16)=Sof(H16)=Sof(C17)=Sof(H17C)=Sof(H17D)=Sof(C19)=
 Sof(H19A)=Sof(H19B)=Sof(C20)=Sof(H20C)=Sof(H20D)=Sof(C21)=Sof(H21A)=Sof(H21B)=
 Sof(H21C)=Sof(C18)=Sof(H18A)=Sof(H18B)=FVAR(1)
 Sof(C44')=Sof(H44A)=Sof(H44B)=Sof(C43')=Sof(H43A)=Sof(H43B)=Sof(C42')=
 Sof(H42A)=Sof(H42B)=Sof(C41')=Sof(H41A)=Sof(H41B)=1-FVAR(2)
 Sof(C44)=Sof(H44C)=Sof(H44D)=Sof(C43)=Sof(H43C)=Sof(H43D)=Sof(C42)=Sof(H42C)=
 Sof(H42D)=Sof(C41)=Sof(H41C)=Sof(H41D)=FVAR(2)
 Sof(C31')=Sof(H31D)=Sof(H31E)=Sof(H31F)=Sof(C32')=Sof(H32D)=Sof(H32E)=
 Sof(H32F)=Sof(C33')=Sof(H33D)=Sof(H33E)=Sof(H33F)=1-FVAR(3)
 Sof(C33)=Sof(H33A)=Sof(H33B)=Sof(H33C)=Sof(C31)=Sof(H31A)=Sof(H31B)=Sof(H31C)=
 Sof(C32)=Sof(H32A)=Sof(H32B)=Sof(H32C)=FVAR(3)
6.a Ternary CH refined with riding coordinates:
 C38(H38), C16(H16), C16'(H16')
6.b Secondary CH2 refined with riding coordinates:
 C7(H7A,H7B), C8(H8A,H8B), C44'(H44A,H44B), C43'(H43A,H43B), C42'(H42A,H42B),
 C41'(H41A,H41B), C44(H44C,H44D), C43(H43C,H43D), C42(H42C,H42D), C41(H41C,
 H41D), C15(H15A,H15B), C15(H15C,H15D), C17'(H17A,H17B), C17(H17C,H17D),
 C20'(H20A,H20B), C19(H19A,H19B), C19'(H19C,H19D), C20(H20C,H20D), C18(H18A,
 H18B), C18'(H18C,H18D)
6.c Aromatic/amide H refined with riding coordinates:
 C5(H5), C3(H3), C12(H12), C10(H10)
6.d Idealised Me refined as rotating group:
 C25(H25A,H25B,H25C), C23(H23A,H23B,H23C), C24(H24A,H24B,H24C), C27(H27A,H27B,
 H27C), C28(H28A,H28B,H28C), C29(H29A,H29B,H29C), C33(H33A,H33B,H33C), C31(H31A,
 H31B,H31C), C32(H32A,H32B,H32C), C31'(H31D,H31E,H31F), C32'(H32D,H32E,H32F),
 C33'(H33D,H33E,H33F), C35(H35A,H35B,H35C), C37(H37A,H37B,H37C), C36(H36A,H36B,
 H36C), C40(H40A,H40B,H40C), C39(H39A,H39B,H39C), C21(H21A,H21B,H21C),
 C21'(H21D,H21E,H21F)
;
_olex2_submission_special_instructions 'No special instructions were received'

loop_
_space_group_symop_operation_xyz
'x, y, z'
'-x, -y, -z'

loop_
_atom_site_label
_atom_site_type_symbol
_atom_site_fract_x
_atom_site_fract_y
_atom_site_fract_z
_atom_site_U_iso_or_equiv
_atom_site_adp_type
_atom_site_occupancy
_atom_site_site_symmetry_order
_atom_site_calc_flag
_atom_site_refinement_flags_posn
_atom_site_refinement_flags_adp
_atom_site_refinement_flags_occupancy
_atom_site_disorder_assembly
_atom_site_disorder_group
Y1 Y 0.60915(4) 0.53852(4) 0.79610(3) 0.04166(14) Uani 1 1 d . . . . .
O1 O 0.5417(3) 0.6853(3) 0.74130(18) 0.0458(8) Uani 1 1 d . . . . .
O3 O 0.8193(4) 0.5656(3) 0.8243(2) 0.0578(10) Uani 1 1 d . . . . .
O4 O 0.5792(5) 0.6426(3) 0.8984(2) 0.0609(12) Uani 1 1 d . . . . .
O2 O 0.5796(4) 0.3946(3) 0.8516(2) 0.0536(10) Uani 1 1 d . . . . .
N2 N 0.5762(5) 0.4127(4) 0.6795(3) 0.0627(14) Uani 1 1 d D U . . .
N1 N 0.3522(4) 0.4909(3) 0.7421(2) 0.0377(9) Uani 1 1 d . . . . .
C1 C 0.4408(5) 0.7147(4) 0.6879(3) 0.0378(11) Uani 1 1 d . . . . .
C6 C 0.3072(5) 0.6686(4) 0.6792(3) 0.0400(12) Uani 1 1 d . . . . .
C5 C 0.2001(5) 0.6912(4) 0.6218(3) 0.0414(12) Uani 1 1 d . . . . .
H5 H 0.112016 0.659924 0.617347 0.050 Uiso 1 1 calc R . . . .
C4 C 0.2206(5) 0.7591(4) 0.5710(3) 0.0383(11) Uani 1 1 d . . . . .
C3 C 0.3544(5) 0.8084(4) 0.5825(3) 0.0410(12) Uani 1 1 d . . . . .
H3 H 0.369638 0.856465 0.550033 0.049 Uiso 1 1 calc R . . . .
C2 C 0.4648(5) 0.7899(4) 0.6392(3) 0.0412(12) Uani 1 1 d . . . . .
C22 C 0.6065(6) 0.8511(5) 0.6513(3) 0.0501(14) Uani 1 1 d . . . . .
C25 C 0.7215(6) 0.7682(5) 0.6500(3) 0.0655(17) Uani 1 1 d . . . . .
H25A H 0.730356 0.721761 0.688531 0.098 Uiso 1 1 calc GR . . . .
H25B H 0.807968 0.808064 0.654658 0.098 Uiso 1 1 calc GR . . . .
H25C H 0.698309 0.722790 0.606087 0.098 Uiso 1 1 calc GR . . . .
C23 C 0.6061(6) 0.9319(5) 0.5944(3) 0.0689(18) Uani 1 1 d . . . . .
H23A H 0.583239 0.891648 0.548667 0.103 Uiso 1 1 calc GR . . . .
H23B H 0.696544 0.967251 0.602839 0.103 Uiso 1 1 calc GR . . . .
H23C H 0.538379 0.987475 0.596117 0.103 Uiso 1 1 calc GR . . . .
C24 C 0.6379(6) 0.9203(5) 0.7228(3) 0.0651(17) Uani 1 1 d . . . . .
H24A H 0.568338 0.975114 0.721947 0.098 Uiso 1 1 calc GR . . . .
H24B H 0.727712 0.956850 0.731555 0.098 Uiso 1 1 calc GR . . . .
H24C H 0.637419 0.872283 0.759690 0.098 Uiso 1 1 calc GR . . . .
C26 C 0.1018(6) 0.7787(5) 0.5074(3) 0.0517(14) Uani 1 1 d . . . . .
C27 C 0.1468(6) 0.8493(6) 0.4550(3) 0.075(2) Uani 1 1 d . . . . .
H27A H 0.183892 0.919957 0.478402 0.113 Uiso 1 1 calc GR . . . .
H27B H 0.067964 0.860733 0.416556 0.113 Uiso 1 1 calc GR . . . .
H27C H 0.216768 0.811602 0.436948 0.113 Uiso 1 1 calc GR . . . .
C28 C -0.0156(6) 0.8384(6) 0.5311(4) 0.082(2) Uani 1 1 d . . . . .
H28A H -0.047934 0.794661 0.563167 0.123 Uiso 1 1 calc GR . . . .
H28B H -0.090863 0.848130 0.490632 0.123 Uiso 1 1 calc GR . . . .
H28C H 0.018255 0.909833 0.554500 0.123 Uiso 1 1 calc GR . . . .
C29 C 0.0460(7) 0.6673(6) 0.4676(4) 0.087(2) Uani 1 1 d . . . . .
H29A H 0.120143 0.628744 0.453781 0.130 Uiso 1 1 calc GR . . . .
H29B H -0.025912 0.679943 0.426261 0.130 Uiso 1 1 calc GR . . . .
H29C H 0.008745 0.623148 0.497758 0.130 Uiso 1 1 calc GR . . . .
C7 C 0.2787(5) 0.5990(4) 0.7349(3) 0.0423(12) Uani 1 1 d . . . . .
H7A H 0.305029 0.642620 0.780120 0.051 Uiso 1 1 calc R . . . .
H7B H 0.179354 0.583144 0.724325 0.051 Uiso 1 1 calc R . . . .
C8 C 0.2984(5) 0.4313(4) 0.7943(3) 0.0415(12) Uani 1 1 d . . . . .
H8A H 0.197862 0.424929 0.777905 0.050 Uiso 1 1 calc R . . . .
H8B H 0.320526 0.476765 0.838849 0.050 Uiso 1 1 calc R . . . .
C9 C 0.3525(5) 0.3175(4) 0.8079(3) 0.0390(11) Uani 1 1 d . . . . .
C14 C 0.4945(5) 0.3055(4) 0.8405(3) 0.0412(12) Uani 1 1 d . . . . .
C13 C 0.5420(6) 0.1997(4) 0.8617(3) 0.0460(13) Uani 1 1 d . . . . .
C12 C 0.4466(5) 0.1112(4) 0.8434(3) 0.0431(12) Uani 1 1 d . . . . .
H12 H 0.478366 0.040947 0.854759 0.052 Uiso 1 1 calc R . . . .
C11 C 0.3075(5) 0.1193(4) 0.8095(3) 0.0407(11) Uani 1 1 d . . . . .
C10 C 0.2626(5) 0.2257(4) 0.7926(3) 0.0413(12) Uani 1 1 d . . . . .
H10 H 0.169487 0.234826 0.770456 0.050 Uiso 1 1 calc R . . . .
C30 C 0.2065(6) 0.0182(4) 0.7906(3) 0.0538(14) Uani 1 1 d . U . . .
C33 C 0.2774(10) -0.0902(7) 0.8142(6) 0.060(3) Uani 0.628(7) 1 d D U P A 1
H33A H 0.356314 -0.100318 0.794673 0.090 Uiso 0.628(7) 1 calc GR . P A 1
H33B H 0.212593 -0.152020 0.797671 0.090 Uiso 0.628(7) 1 calc GR . P A 1
H33C H 0.307408 -0.086013 0.864826 0.090 Uiso 0.628(7) 1 calc GR . P A 1
C31 C 0.0868(11) 0.0365(8) 0.8218(7) 0.075(3) Uani 0.628(7) 1 d D U P A 1
H31A H 0.120114 0.057818 0.871456 0.113 Uiso 0.628(7) 1 calc GR . P A 1
H31B H 0.031195 -0.031031 0.815161 0.113 Uiso 0.628(7) 1 calc GR . P A 1
H31C H 0.031552 0.094442 0.799107 0.113 Uiso 0.628(7) 1 calc GR . P A 1
C32 C 0.1564(13) 0.0002(9) 0.7074(5) 0.083(3) Uani 0.628(7) 1 d D U P A 1
H32A H 0.115700 0.067019 0.688876 0.124 Uiso 0.628(7) 1 calc GR . P A 1
H32B H 0.088463 -0.059996 0.694353 0.124 Uiso 0.628(7) 1 calc GR . P A 1
H32C H 0.234438 -0.017283 0.688452 0.124 Uiso 0.628(7) 1 calc GR . P A 1
C31' C 0.173(2) -0.0086(14) 0.8663(8) 0.080(5) Uani 0.372(7) 1 d D U P A 2
H31D H 0.259337 -0.014356 0.901379 0.120 Uiso 0.372(7) 1 calc GR . P A 2
H31E H 0.120719 -0.077583 0.860085 0.120 Uiso 0.372(7) 1 calc GR . P A 2
H31F H 0.120870 0.050395 0.881402 0.120 Uiso 0.372(7) 1 calc GR . P A 2
C32' C 0.0526(17) 0.0465(13) 0.7468(11) 0.082(5) Uani 0.372(7) 1 d D U P A 2
H32D H 0.010042 0.094482 0.776062 0.123 Uiso 0.372(7) 1 calc GR . P A 2
H32E H -0.002339 -0.021244 0.732422 0.123 Uiso 0.372(7) 1 calc GR . P A 2
H32F H 0.058373 0.083061 0.705677 0.123 Uiso 0.372(7) 1 calc GR . P A 2
C33' C 0.2560(18) -0.0782(15) 0.7617(10) 0.077(5) Uani 0.372(7) 1 d D U P A 2
H33D H 0.286702 -0.061124 0.720836 0.115 Uiso 0.372(7) 1 calc GR . P A 2
H33E H 0.182763 -0.134294 0.748182 0.115 Uiso 0.372(7) 1 calc GR . P A 2
H33F H 0.332372 -0.105131 0.796234 0.115 Uiso 0.372(7) 1 calc GR . P A 2
C34 C 0.6936(6) 0.1846(5) 0.9029(4) 0.0644(18) Uani 1 1 d . . . . .
C35 C 0.7957(6) 0.2140(5) 0.8597(4) 0.090(3) Uani 1 1 d . . . . .
H35A H 0.784742 0.160468 0.819688 0.135 Uiso 1 1 calc GR . . . .
H35B H 0.889111 0.212975 0.888655 0.135 Uiso 1 1 calc GR . . . .
H35C H 0.777392 0.286850 0.843512 0.135 Uiso 1 1 calc GR . . . .
C37 C 0.7255(7) 0.2597(5) 0.9716(4) 0.097(3) Uani 1 1 d . . . . .
H37A H 0.706855 0.335328 0.961096 0.145 Uiso 1 1 calc GR . . . .
H37B H 0.821588 0.254212 0.995874 0.145 Uiso 1 1 calc GR . . . .
H37C H 0.668008 0.236592 1.001048 0.145 Uiso 1 1 calc GR . . . .
C36 C 0.7201(7) 0.0645(5) 0.9228(4) 0.082(2) Uani 1 1 d . . . . .
H36A H 0.656062 0.042949 0.949249 0.123 Uiso 1 1 calc GR . . . .
H36B H 0.813617 0.059850 0.951061 0.123 Uiso 1 1 calc GR . . . .
H36C H 0.707119 0.015519 0.880581 0.123 Uiso 1 1 calc GR . . . .
C38 C 0.9621(6) 0.5897(7) 0.8423(4) 0.085(2) Uani 1 1 d . . . . .
H38 H 0.996163 0.560015 0.802018 0.102 Uiso 1 1 calc R . . . .
C40 C 1.0358(7) 0.5301(6) 0.9035(4) 0.097(3) Uani 1 1 d . . . . .
H40A H 1.132845 0.551090 0.915711 0.146 Uiso 1 1 calc GR . . . .
H40B H 1.024599 0.451287 0.891434 0.146 Uiso 1 1 calc GR . . . .
H40C H 0.997570 0.549285 0.943083 0.146 Uiso 1 1 calc GR . . . .
C39 C 0.9951(8) 0.7070(7) 0.8507(4) 0.124(3) Uani 1 1 d . U . . .
H39A H 0.950242 0.742333 0.884181 0.186 Uiso 1 1 calc GR . . . .
H39B H 0.963244 0.738122 0.805952 0.186 Uiso 1 1 calc GR . . . .
H39C H 1.093967 0.718974 0.867438 0.186 Uiso 1 1 calc GR . . . .
C44' C 0.6234(17) 0.7635(9) 0.9102(6) 0.077(3) Uani 0.704(19) 1 d D U P B 1
H44A H 0.685030 0.779359 0.880628 0.092 Uiso 0.704(19) 1 calc R . P B 1
H44B H 0.542375 0.808891 0.897225 0.092 Uiso 0.704(19) 1 calc R . P B 1
C43' C 0.6946(18) 0.7909(8) 0.9843(6) 0.084(3) Uani 0.704(19) 1 d D U P B 1
H43A H 0.776347 0.838211 0.988366 0.101 Uiso 0.704(19) 1 calc R . P B 1
H43B H 0.633353 0.829269 1.009064 0.101 Uiso 0.704(19) 1 calc R . P B 1
C42' C 0.7329(19) 0.6870(9) 1.0127(5) 0.085(3) Uani 0.704(19) 1 d D U P B 1
H42A H 0.727821 0.689145 1.061548 0.102 Uiso 0.704(19) 1 calc R . P B 1
H42B H 0.827042 0.669982 1.010644 0.102 Uiso 0.704(19) 1 calc R . P B 1
C41' C 0.6355(17) 0.6051(8) 0.9698(6) 0.076(3) Uani 0.704(19) 1 d D U P B 1
H41A H 0.560038 0.592853 0.991831 0.091 Uiso 0.704(19) 1 calc R . P B 1
H41B H 0.681497 0.535169 0.966122 0.091 Uiso 0.704(19) 1 calc R . P B 1
C44 C 0.552(4) 0.750(2) 0.9016(13) 0.081(4) Uani 0.296(19) 1 d D U P B 2
H44C H 0.452645 0.761416 0.888907 0.097 Uiso 0.296(19) 1 calc R . P B 2
H44D H 0.595486 0.789714 0.871192 0.097 Uiso 0.296(19) 1 calc R . P B 2
C43 C 0.614(4) 0.7829(19) 0.9760(14) 0.086(4) Uani 0.296(19) 1 d D U P B 2
H43C H 0.699771 0.825545 0.981680 0.103 Uiso 0.296(19) 1 calc R . P B 2
H43D H 0.550486 0.828085 0.995813 0.103 Uiso 0.296(19) 1 calc R . P B 2
C42 C 0.640(4) 0.682(2) 1.0106(12) 0.085(4) Uani 0.296(19) 1 d D U P B 2
H42C H 0.605659 0.685974 1.052859 0.102 Uiso 0.296(19) 1 calc R . P B 2
H42D H 0.738778 0.668878 1.023762 0.102 Uiso 0.296(19) 1 calc R . P B 2
C41 C 0.567(4) 0.595(2) 0.9603(15) 0.081(4) Uani 0.296(19) 1 d D U P B 2
H41C H 0.613315 0.524199 0.966084 0.097 Uiso 0.296(19) 1 calc R . P B 2
H41D H 0.471009 0.585002 0.962105 0.097 Uiso 0.296(19) 1 calc R . P B 2
C15 C 0.3242(5) 0.4245(4) 0.6731(3) 0.0452(12) Uani 1 1 d D . . . .
H15A H 0.307430 0.475242 0.635966 0.054 Uiso 0.491(7) 1 calc R . P C 1
H15B H 0.239377 0.380123 0.667372 0.054 Uiso 0.491(7) 1 calc R . P C 1
H15C H 0.233710 0.443486 0.644942 0.054 Uiso 0.509(7) 1 calc R . P C 2
H15D H 0.319066 0.346386 0.681456 0.054 Uiso 0.509(7) 1 calc R . P C 2
C16 C 0.4278(10) 0.4393(8) 0.6314(5) 0.038(3) Uani 0.491(7) 1 d D . P C 2
H16 H 0.426446 0.514117 0.614801 0.046 Uiso 0.491(7) 1 calc R . P C 2
C16' C 0.4390(11) 0.3468(9) 0.6627(6) 0.050(3) Uani 0.509(7) 1 d D . P C 1
H16' H 0.445204 0.284409 0.692609 0.060 Uiso 0.509(7) 1 calc R . P C 1
C17' C 0.417(2) 0.3046(12) 0.5849(9) 0.050(4) Uani 0.509(7) 1 d D . P C 1
H17A H 0.319172 0.302171 0.560625 0.060 Uiso 0.509(7) 1 calc R . P C 1
H17B H 0.453054 0.230527 0.580829 0.060 Uiso 0.509(7) 1 calc R . P C 1
C17 C 0.404(2) 0.3485(12) 0.5701(9) 0.045(4) Uani 0.491(7) 1 d D . P C 2
H17C H 0.437317 0.373604 0.531236 0.054 Uiso 0.491(7) 1 calc R . P C 2
H17D H 0.306013 0.327654 0.553149 0.054 Uiso 0.491(7) 1 calc R . P C 2
C20' C 0.6860(14) 0.3162(12) 0.6924(8) 0.077(4) Uani 0.509(7) 1 d . U P C 1
H20A H 0.671659 0.274868 0.730803 0.093 Uiso 0.509(7) 1 calc R . P C 1
H20B H 0.668313 0.265182 0.650269 0.093 Uiso 0.509(7) 1 calc R . P C 1
C19 C 0.5752(14) 0.2971(10) 0.6768(7) 0.071(4) Uani 0.491(7) 1 d D . P C 2
H19A H 0.534165 0.271585 0.713069 0.085 Uiso 0.491(7) 1 calc R . P C 2
H19B H 0.669641 0.271478 0.685434 0.085 Uiso 0.491(7) 1 calc R . P C 2
C19' C 0.5796(13) 0.4626(11) 0.6188(7) 0.071(4) Uani 0.509(7) 1 d D . P C 1
H19C H 0.675313 0.473201 0.616600 0.085 Uiso 0.509(7) 1 calc R . P C 1
H19D H 0.538381 0.535018 0.619557 0.085 Uiso 0.509(7) 1 calc R . P C 1
C20 C 0.6713(15) 0.4701(12) 0.6350(8) 0.070(4) Uani 0.491(7) 1 d . U P C 2
H20C H 0.652917 0.433069 0.587778 0.085 Uiso 0.491(7) 1 calc R . P C 2
H20D H 0.648348 0.547733 0.630793 0.085 Uiso 0.491(7) 1 calc R . P C 2
C21 C 0.8206(16) 0.4618(16) 0.6715(9) 0.111(7) Uani 0.491(7) 1 d . U P C 2
H21A H 0.876632 0.480369 0.640289 0.167 Uiso 0.491(7) 1 calc GR . P C 2
H21B H 0.838377 0.387233 0.684560 0.167 Uiso 0.491(7) 1 calc GR . P C 2
H21C H 0.843161 0.512590 0.713129 0.167 Uiso 0.491(7) 1 calc GR . P C 2
C21' C 0.8365(12) 0.3574(13) 0.7102(8) 0.086(5) Uani 0.509(7) 1 d . . P C 1
H21D H 0.855394 0.389111 0.669956 0.129 Uiso 0.509(7) 1 calc GR . P C 1
H21E H 0.896428 0.296247 0.722638 0.129 Uiso 0.509(7) 1 calc GR . P C 1
H21F H 0.853090 0.412976 0.749382 0.129 Uiso 0.509(7) 1 calc GR . P C 1
C18 C 0.4896(15) 0.2488(11) 0.6029(7) 0.064(4) Uani 0.491(7) 1 d D . P C 2
H18A H 0.428337 0.187878 0.607085 0.077 Uiso 0.491(7) 1 calc R . P C 2
H18B H 0.550551 0.222130 0.573940 0.077 Uiso 0.491(7) 1 calc R . P C 2
C18' C 0.4989(14) 0.3893(12) 0.5530(7) 0.075(4) Uani 0.509(7) 1 d D . P C 1
H18C H 0.561785 0.351787 0.528959 0.090 Uiso 0.509(7) 1 calc R . P C 1
H18D H 0.436114 0.433137 0.520154 0.090 Uiso 0.509(7) 1 calc R . P C 1

loop_
_atom_site_aniso_label
_atom_site_aniso_U_11
_atom_site_aniso_U_22
_atom_site_aniso_U_33
_atom_site_aniso_U_23
_atom_site_aniso_U_13
_atom_site_aniso_U_12
Y1 0.0308(2) 0.0378(2) 0.0498(3) -0.00686(19) 0.00126(19) -0.00431(17)
O1 0.0367(19) 0.046(2) 0.049(2) 0.0016(17) 0.0022(16) -0.0089(15)
O3 0.033(2) 0.071(3) 0.065(3) 0.004(2) 0.0071(19) -0.0083(19)
O4 0.103(4) 0.0271(19) 0.056(3) -0.0007(17) 0.028(3) 0.001(2)
O2 0.044(2) 0.0291(19) 0.074(3) 0.0038(18) -0.0101(19) -0.0016(15)
N2 0.042(2) 0.074(3) 0.063(3) -0.027(2) 0.005(2) -0.002(2)
N1 0.030(2) 0.033(2) 0.050(3) 0.0024(18) 0.0093(19) 0.0005(16)
C1 0.036(3) 0.029(2) 0.047(3) 0.001(2) 0.009(2) -0.002(2)
C6 0.042(3) 0.024(2) 0.054(3) 0.004(2) 0.013(2) 0.002(2)
C5 0.030(2) 0.031(3) 0.062(3) 0.001(2) 0.010(2) -0.001(2)
C4 0.037(3) 0.033(3) 0.046(3) 0.000(2) 0.013(2) 0.002(2)
C3 0.044(3) 0.031(3) 0.048(3) 0.002(2) 0.013(2) -0.004(2)
C2 0.039(3) 0.038(3) 0.045(3) -0.007(2) 0.010(2) -0.009(2)
C22 0.048(3) 0.051(3) 0.050(3) -0.002(3) 0.013(3) -0.025(3)
C25 0.042(3) 0.084(5) 0.073(4) -0.001(4) 0.022(3) -0.013(3)
C23 0.065(4) 0.075(4) 0.065(4) 0.010(3) 0.015(3) -0.032(3)
C24 0.073(4) 0.060(4) 0.058(4) -0.011(3) 0.016(3) -0.031(3)
C26 0.042(3) 0.053(3) 0.055(3) 0.005(3) 0.003(3) 0.005(3)
C27 0.052(4) 0.112(6) 0.063(4) 0.039(4) 0.007(3) 0.002(4)
C28 0.057(4) 0.114(6) 0.079(5) 0.034(4) 0.016(4) 0.033(4)
C29 0.082(5) 0.092(6) 0.072(5) 0.002(4) -0.004(4) -0.023(4)
C7 0.034(3) 0.035(3) 0.060(3) 0.014(2) 0.015(2) 0.007(2)
C8 0.035(3) 0.029(2) 0.060(3) 0.010(2) 0.010(2) 0.002(2)
C9 0.039(3) 0.030(3) 0.045(3) 0.003(2) 0.004(2) -0.001(2)
C14 0.040(3) 0.025(2) 0.049(3) -0.004(2) -0.002(2) -0.002(2)
C13 0.050(3) 0.038(3) 0.044(3) -0.005(2) 0.003(3) 0.002(2)
C12 0.055(3) 0.022(2) 0.047(3) -0.001(2) 0.005(3) -0.001(2)
C11 0.049(3) 0.031(3) 0.042(3) 0.001(2) 0.011(2) -0.004(2)
C10 0.036(3) 0.043(3) 0.043(3) 0.005(2) 0.007(2) 0.001(2)
C30 0.053(3) 0.036(3) 0.072(4) 0.004(3) 0.015(3) -0.009(2)
C33 0.059(6) 0.028(4) 0.094(7) 0.007(5) 0.019(6) 0.003(4)
C31 0.060(6) 0.044(5) 0.127(9) -0.001(6) 0.039(6) -0.014(5)
C32 0.095(8) 0.062(6) 0.073(7) -0.010(5) -0.006(6) -0.026(6)
C31' 0.092(10) 0.059(8) 0.094(10) 0.008(8) 0.035(8) -0.029(8)
C32' 0.069(9) 0.051(8) 0.114(10) 0.002(8) 0.004(9) -0.016(7)
C33' 0.062(8) 0.055(8) 0.101(10) -0.025(9) 0.006(9) -0.012(7)
C34 0.051(4) 0.048(3) 0.077(5) -0.007(3) -0.013(3) -0.001(3)
C35 0.049(4) 0.045(4) 0.167(8) 0.015(5) 0.010(5) 0.010(3)
C37 0.107(6) 0.057(4) 0.084(5) -0.009(4) -0.052(4) 0.020(4)
C36 0.074(5) 0.040(3) 0.104(6) 0.005(4) -0.028(4) 0.009(3)
C38 0.039(3) 0.139(7) 0.070(5) 0.019(5) -0.002(3) -0.020(4)
C40 0.065(5) 0.109(6) 0.093(6) 0.000(5) -0.024(4) -0.004(4)
C39 0.113(6) 0.128(6) 0.107(6) 0.050(5) -0.028(5) -0.055(5)
C44' 0.123(9) 0.046(4) 0.053(5) 0.000(4) 0.006(6) 0.008(6)
C43' 0.130(9) 0.061(4) 0.055(4) 0.001(4) 0.011(6) -0.004(6)
C42' 0.131(9) 0.070(4) 0.050(4) 0.012(4) 0.012(6) -0.007(6)
C41' 0.131(9) 0.049(4) 0.048(5) 0.018(4) 0.021(6) -0.014(6)
C44 0.130(10) 0.052(6) 0.053(6) 0.003(6) 0.007(8) 0.008(8)
C43 0.130(9) 0.062(5) 0.058(5) -0.001(5) 0.009(7) -0.003(7)
C42 0.130(9) 0.065(5) 0.056(5) 0.008(5) 0.015(7) -0.009(7)
C41 0.130(10) 0.060(6) 0.054(6) 0.013(6) 0.023(8) -0.012(8)
C15 0.038(3) 0.032(3) 0.058(3) 0.001(2) 0.000(2) 0.000(2)
C16 0.035(5) 0.030(5) 0.053(7) 0.006(4) 0.016(5) -0.001(4)
C16' 0.046(6) 0.053(7) 0.042(6) -0.014(5) -0.002(5) 0.004(5)
C17' 0.059(9) 0.033(10) 0.048(9) -0.005(7) -0.003(7) 0.001(9)
C17 0.062(9) 0.036(10) 0.034(8) -0.005(7) 0.007(7) -0.004(8)
C20' 0.067(7) 0.080(7) 0.078(7) -0.023(6) 0.011(6) 0.036(6)
C19 0.065(9) 0.074(10) 0.067(9) -0.032(7) 0.016(8) 0.013(7)
C19' 0.049(8) 0.072(9) 0.084(10) -0.037(8) 0.018(8) -0.026(7)
C20 0.064(7) 0.070(7) 0.076(7) -0.037(6) 0.029(6) -0.028(6)
C21 0.067(10) 0.159(15) 0.103(12) -0.054(11) 0.031(9) -0.013(10)
C21' 0.034(6) 0.121(13) 0.088(11) -0.030(9) -0.001(7) 0.040(8)
C18 0.077(10) 0.041(8) 0.067(9) -0.010(6) 0.006(8) 0.004(7)
C18' 0.068(9) 0.100(11) 0.052(8) -0.015(7) 0.015(7) -0.012(8)

loop_
_atom_type_symbol
_atom_type_description
_atom_type_scat_dispersion_real
_atom_type_scat_dispersion_imag
_atom_type_scat_source
C C 0.0181 0.0091 'International Tables Vol C Tables 4.2.6.8 and 6.1.1.4'
H H 0.0000 0.0000 'International Tables Vol C Tables 4.2.6.8 and 6.1.1.4'
N N 0.0311 0.0180 'International Tables Vol C Tables 4.2.6.8 and 6.1.1.4'
O O 0.0492 0.0322 'International Tables Vol C Tables 4.2.6.8 and 6.1.1.4'
Y Y -0.2670 2.0244 'International Tables Vol C Tables 4.2.6.8 and 6.1.1.4'

loop_
_geom_angle_atom_site_label_1
_geom_angle_atom_site_label_2
_geom_angle_atom_site_label_3
_geom_angle
_geom_angle_site_symmetry_1
_geom_angle_site_symmetry_3
_geom_angle_publ_flag
O1 Y1 O4 85.81(13) . . ?
O1 Y1 O2 154.18(13) . . ?
O1 Y1 N2 93.15(16) . . ?
O1 Y1 N1 78.36(13) . . ?
O3 Y1 O1 101.11(15) . . ?
O3 Y1 O4 92.91(16) . . ?
O3 Y1 O2 103.31(15) . . ?
O3 Y1 N2 101.37(16) . . ?
O3 Y1 N1 170.75(14) . . ?
O4 Y1 N2 165.61(16) . . ?
O4 Y1 N1 96.25(15) . . ?
O2 Y1 O4 84.69(14) . . ?
O2 Y1 N2 90.19(17) . . ?
O2 Y1 N1 78.89(13) . . ?
N1 Y1 N2 69.52(15) . . ?
C1 O1 Y1 138.9(3) . . ?
C38 O3 Y1 177.0(5) . . ?
C44' O4 Y1 118.9(5) . . ?
C41' O4 Y1 121.4(5) . . ?
C41' O4 C44' 101.1(7) . . ?
C44 O4 Y1 124.5(12) . . ?
C44 O4 C41 111.0(18) . . ?
C41 O4 Y1 123.9(11) . . ?
C14 O2 Y1 137.5(3) . . ?
C16 N2 Y1 106.2(4) . . ?
C16 N2 C20 98.2(8) . . ?
C16' N2 Y1 110.7(5) . . ?
C16' N2 C20' 101.8(8) . . ?
C20' N2 Y1 108.6(6) . . ?
C19 N2 Y1 123.3(6) . . ?
C19 N2 C16 103.7(8) . . ?
C19 N2 C20 116.1(8) . . ?
C19' N2 Y1 118.2(6) . . ?
C19' N2 C16' 106.1(8) . . ?
C19' N2 C20' 110.3(9) . . ?
C20 N2 Y1 105.8(5) . . ?
C7 N1 Y1 107.0(3) . . ?
C8 N1 Y1 107.9(3) . . ?
C8 N1 C7 106.2(3) . . ?
C15 N1 Y1 113.7(3) . . ?
C15 N1 C7 110.8(4) . . ?
C15 N1 C8 110.9(4) . . ?
O1 C1 C6 118.3(4) . . ?
O1 C1 C2 122.3(4) . . ?
C6 C1 C2 119.4(5) . . ?
C1 C6 C7 119.2(5) . . ?
C5 C6 C1 120.6(5) . . ?
C5 C6 C7 120.1(4) . . ?
C6 C5 H5 119.1 . . ?
C4 C5 C6 121.9(5) . . ?
C4 C5 H5 119.1 . . ?
C5 C4 C3 116.4(5) . . ?
C5 C4 C26 120.5(5) . . ?
C3 C4 C26 123.1(5) . . ?
C4 C3 H3 117.9 . . ?
C2 C3 C4 124.1(5) . . ?
C2 C3 H3 117.9 . . ?
C1 C2 C22 120.7(5) . . ?
C3 C2 C1 117.4(4) . . ?
C3 C2 C22 121.8(5) . . ?
C25 C22 C2 110.7(4) . . ?
C25 C22 C23 108.0(5) . . ?
C25 C22 C24 110.2(5) . . ?
C23 C22 C2 111.6(5) . . ?
C23 C22 C24 107.3(5) . . ?
C24 C22 C2 108.9(4) . . ?
C22 C25 H25A 109.5 . . ?
C22 C25 H25B 109.5 . . ?
C22 C25 H25C 109.5 . . ?
H25A C25 H25B 109.5 . . ?
H25A C25 H25C 109.5 . . ?
H25B C25 H25C 109.5 . . ?
C22 C23 H23A 109.5 . . ?
C22 C23 H23B 109.5 . . ?
C22 C23 H23C 109.5 . . ?
H23A C23 H23B 109.5 . . ?
H23A C23 H23C 109.5 . . ?
H23B C23 H23C 109.5 . . ?
C22 C24 H24A 109.5 . . ?
C22 C24 H24B 109.5 . . ?
C22 C24 H24C 109.5 . . ?
H24A C24 H24B 109.5 . . ?
H24A C24 H24C 109.5 . . ?
H24B C24 H24C 109.5 . . ?
C4 C26 C27 112.8(5) . . ?
C4 C26 C28 110.4(5) . . ?
C4 C26 C29 109.5(5) . . ?
C27 C26 C28 107.6(5) . . ?
C29 C26 C27 107.1(5) . . ?
C29 C26 C28 109.3(5) . . ?
C26 C27 H27A 109.5 . . ?
C26 C27 H27B 109.5 . . ?
C26 C27 H27C 109.5 . . ?
H27A C27 H27B 109.5 . . ?
H27A C27 H27C 109.5 . . ?
H27B C27 H27C 109.5 . . ?
C26 C28 H28A 109.5 . . ?
C26 C28 H28B 109.5 . . ?
C26 C28 H28C 109.5 . . ?
H28A C28 H28B 109.5 . . ?
H28A C28 H28C 109.5 . . ?
H28B C28 H28C 109.5 . . ?
C26 C29 H29A 109.5 . . ?
C26 C29 H29B 109.5 . . ?
C26 C29 H29C 109.5 . . ?
H29A C29 H29B 109.5 . . ?
H29A C29 H29C 109.5 . . ?
H29B C29 H29C 109.5 . . ?
N1 C7 C6 115.4(4) . . ?
N1 C7 H7A 108.4 . . ?
N1 C7 H7B 108.4 . . ?
C6 C7 H7A 108.4 . . ?
C6 C7 H7B 108.4 . . ?
H7A C7 H7B 107.5 . . ?
N1 C8 H8A 108.3 . . ?
N1 C8 H8B 108.3 . . ?
N1 C8 C9 116.1(4) . . ?
H8A C8 H8B 107.4 . . ?
C9 C8 H8A 108.3 . . ?
C9 C8 H8B 108.3 . . ?
C14 C9 C8 119.5(4) . . ?
C10 C9 C8 120.2(4) . . ?
C10 C9 C14 120.2(4) . . ?
O2 C14 C9 118.7(4) . . ?
O2 C14 C13 121.9(5) . . ?
C9 C14 C13 119.3(5) . . ?
C14 C13 C34 121.2(5) . . ?
C12 C13 C14 117.1(5) . . ?
C12 C13 C34 121.7(5) . . ?
C13 C12 H12 117.6 . . ?
C13 C12 C11 124.9(5) . . ?
C11 C12 H12 117.6 . . ?
C12 C11 C10 116.5(5) . . ?
C12 C11 C30 122.6(5) . . ?
C10 C11 C30 120.9(5) . . ?
C9 C10 C11 121.8(5) . . ?
C9 C10 H10 119.1 . . ?
C11 C10 H10 119.1 . . ?
C11 C30 C33 112.3(6) . . ?
C11 C30 C32 108.0(6) . . ?
C11 C30 C31' 104.5(8) . . ?
C11 C30 C32' 113.8(7) . . ?
C33 C30 C32 105.1(7) . . ?
C31 C30 C11 110.3(6) . . ?
C31 C30 C33 110.1(7) . . ?
C31 C30 C32 110.8(8) . . ?
C32' C30 C31' 99.7(9) . . ?
C33' C30 C11 116.1(9) . . ?
C33' C30 C31' 108.7(10) . . ?
C33' C30 C32' 112.3(10) . . ?
C30 C33 H33A 109.5 . . ?
C30 C33 H33B 109.5 . . ?
C30 C33 H33C 109.5 . . ?
H33A C33 H33B 109.5 . . ?
H33A C33 H33C 109.5 . . ?
H33B C33 H33C 109.5 . . ?
C30 C31 H31A 109.5 . . ?
C30 C31 H31B 109.5 . . ?
C30 C31 H31C 109.5 . . ?
H31A C31 H31B 109.5 . . ?
H31A C31 H31C 109.5 . . ?
H31B C31 H31C 109.5 . . ?
C30 C32 H32A 109.5 . . ?
C30 C32 H32B 109.5 . . ?
C30 C32 H32C 109.5 . . ?
H32A C32 H32B 109.5 . . ?
H32A C32 H32C 109.5 . . ?
H32B C32 H32C 109.5 . . ?
C30 C31' H31D 109.5 . . ?
C30 C31' H31E 109.5 . . ?
C30 C31' H31F 109.5 . . ?
H31D C31' H31E 109.5 . . ?
H31D C31' H31F 109.5 . . ?
H31E C31' H31F 109.5 . . ?
C30 C32' H32D 109.5 . . ?
C30 C32' H32E 109.5 . . ?
C30 C32' H32F 109.5 . . ?
H32D C32' H32E 109.5 . . ?
H32D C32' H32F 109.5 . . ?
H32E C32' H32F 109.5 . . ?
C30 C33' H33D 109.5 . . ?
C30 C33' H33E 109.5 . . ?
C30 C33' H33F 109.5 . . ?
H33D C33' H33E 109.5 . . ?
H33D C33' H33F 109.5 . . ?
H33E C33' H33F 109.5 . . ?
C35 C34 C13 111.4(5) . . ?
C35 C34 C36 107.4(5) . . ?
C37 C34 C13 109.2(5) . . ?
C37 C34 C35 109.2(6) . . ?
C37 C34 C36 107.3(6) . . ?
C36 C34 C13 112.2(5) . . ?
C34 C35 H35A 109.5 . . ?
C34 C35 H35B 109.5 . . ?
C34 C35 H35C 109.5 . . ?
H35A C35 H35B 109.5 . . ?
H35A C35 H35C 109.5 . . ?
H35B C35 H35C 109.5 . . ?
C34 C37 H37A 109.5 . . ?
C34 C37 H37B 109.5 . . ?
C34 C37 H37C 109.5 . . ?
H37A C37 H37B 109.5 . . ?
H37A C37 H37C 109.5 . . ?
H37B C37 H37C 109.5 . . ?
C34 C36 H36A 109.5 . . ?
C34 C36 H36B 109.5 . . ?
C34 C36 H36C 109.5 . . ?
H36A C36 H36B 109.5 . . ?
H36A C36 H36C 109.5 . . ?
H36B C36 H36C 109.5 . . ?
O3 C38 H38 106.1 . . ?
O3 C38 C40 111.7(6) . . ?
O3 C38 C39 113.0(7) . . ?
C40 C38 H38 106.1 . . ?
C39 C38 H38 106.1 . . ?
C39 C38 C40 113.1(7) . . ?
C38 C40 H40A 109.5 . . ?
C38 C40 H40B 109.5 . . ?
C38 C40 H40C 109.5 . . ?
H40A C40 H40B 109.5 . . ?
H40A C40 H40C 109.5 . . ?
H40B C40 H40C 109.5 . . ?
C38 C39 H39A 109.5 . . ?
C38 C39 H39B 109.5 . . ?
C38 C39 H39C 109.5 . . ?
H39A C39 H39B 109.5 . . ?
H39A C39 H39C 109.5 . . ?
H39B C39 H39C 109.5 . . ?
O4 C44' H44A 109.6 . . ?
O4 C44' H44B 109.6 . . ?
H44A C44' H44B 108.2 . . ?
C43' C44' O4 110.1(7) . . ?
C43' C44' H44A 109.6 . . ?
C43' C44' H44B 109.6 . . ?
C44' C43' H43A 110.6 . . ?
C44' C43' H43B 110.6 . . ?
H43A C43' H43B 108.8 . . ?
C42' C43' C44' 105.5(7) . . ?
C42' C43' H43A 110.6 . . ?
C42' C43' H43B 110.6 . . ?
C43' C42' H42A 110.5 . . ?
C43' C42' H42B 110.5 . . ?
C43' C42' C41' 106.1(8) . . ?
H42A C42' H42B 108.7 . . ?
C41' C42' H42A 110.5 . . ?
C41' C42' H42B 110.5 . . ?
O4 C41' H41A 109.6 . . ?
O4 C41' H41B 109.6 . . ?
C42' C41' O4 110.4(7) . . ?
C42' C41' H41A 109.6 . . ?
C42' C41' H41B 109.6 . . ?
H41A C41' H41B 108.1 . . ?
O4 C44 H44C 111.5 . . ?
O4 C44 H44D 111.5 . . ?
O4 C44 C43 101.4(14) . . ?
H44C C44 H44D 109.3 . . ?
C43 C44 H44C 111.5 . . ?
C43 C44 H44D 111.5 . . ?
C44 C43 H43C 110.5 . . ?
C44 C43 H43D 110.5 . . ?
H43C C43 H43D 108.7 . . ?
C42 C43 C44 106.2(11) . . ?
C42 C43 H43C 110.5 . . ?
C42 C43 H43D 110.5 . . ?
C43 C42 H42C 110.5 . . ?
C43 C42 H42D 110.5 . . ?
C43 C42 C41 106.1(12) . . ?
H42C C42 H42D 108.7 . . ?
C41 C42 H42C 110.5 . . ?
C41 C42 H42D 110.5 . . ?
O4 C41 C42 97.4(14) . . ?
O4 C41 H41C 112.3 . . ?
O4 C41 H41D 112.3 . . ?
C42 C41 H41C 112.3 . . ?
C42 C41 H41D 112.3 . . ?
H41C C41 H41D 109.9 . . ?
N1 C15 H15A 108.4 . . ?
N1 C15 H15B 108.4 . . ?
N1 C15 H15C 108.4 . . ?
N1 C15 H15D 108.4 . . ?
N1 C15 C16 115.5(5) . . ?
N1 C15 C16' 115.7(5) . . ?
H15A C15 H15B 107.4 . . ?
H15C C15 H15D 107.5 . . ?
C16 C15 H15C 108.4 . . ?
C16 C15 H15D 108.4 . . ?
C16' C15 H15A 108.4 . . ?
C16' C15 H15B 108.4 . . ?
N2 C16 H16 111.9 . . ?
C15 C16 N2 107.7(7) . . ?
C15 C16 H16 111.9 . . ?
C15 C16 C17 109.7(10) . . ?
C17 C16 N2 103.4(9) . . ?
C17 C16 H16 111.9 . . ?
N2 C16' C15 109.1(7) . . ?
N2 C16' H16' 110.8 . . ?
N2 C16' C17' 103.6(10) . . ?
C15 C16' H16' 110.8 . . ?
C15 C16' C17' 111.4(9) . . ?
C17' C16' H16' 110.8 . . ?
C16' C17' H17A 110.7 . . ?
C16' C17' H17B 110.7 . . ?
C16' C17' C18' 105.4(12) . . ?
H17A C17' H17B 108.8 . . ?
C18' C17' H17A 110.7 . . ?
C18' C17' H17B 110.7 . . ?
C16 C17 H17C 110.9 . . ?
C16 C17 H17D 110.9 . . ?
C16 C17 C18 104.2(12) . . ?
H17C C17 H17D 108.9 . . ?
C18 C17 H17C 110.9 . . ?
C18 C17 H17D 110.9 . . ?
N2 C20' H20A 108.7 . . ?
N2 C20' H20B 108.7 . . ?
H20A C20' H20B 107.6 . . ?
C21' C20' N2 114.1(11) . . ?
C21' C20' H20A 108.7 . . ?
C21' C20' H20B 108.7 . . ?
N2 C19 H19A 109.8 . . ?
N2 C19 H19B 109.8 . . ?
N2 C19 C18 109.4(10) . . ?
H19A C19 H19B 108.2 . . ?
C18 C19 H19A 109.8 . . ?
C18 C19 H19B 109.8 . . ?
N2 C19' H19C 109.6 . . ?
N2 C19' H19D 109.6 . . ?
N2 C19' C18' 110.1(10) . . ?
H19C C19' H19D 108.1 . . ?
C18' C19' H19C 109.6 . . ?
C18' C19' H19D 109.6 . . ?
N2 C20 H20C 109.7 . . ?
N2 C20 H20D 109.7 . . ?
H20C C20 H20D 108.2 . . ?
C21 C20 N2 109.7(13) . . ?
C21 C20 H20C 109.7 . . ?
C21 C20 H20D 109.7 . . ?
C20 C21 H21A 109.5 . . ?
C20 C21 H21B 109.5 . . ?
C20 C21 H21C 109.5 . . ?
H21A C21 H21B 109.5 . . ?
H21A C21 H21C 109.5 . . ?
H21B C21 H21C 109.5 . . ?
C20' C21' H21D 109.5 . . ?
C20' C21' H21E 109.5 . . ?
C20' C21' H21F 109.5 . . ?
H21D C21' H21E 109.5 . . ?
H21D C21' H21F 109.5 . . ?
H21E C21' H21F 109.5 . . ?
C17 C18 H18A 110.8 . . ?
C17 C18 H18B 110.8 . . ?
C19 C18 C17 104.7(11) . . ?
C19 C18 H18A 110.8 . . ?
C19 C18 H18B 110.8 . . ?
H18A C18 H18B 108.9 . . ?
C17' C18' H18C 111.2 . . ?
C17' C18' H18D 111.2 . . ?
C19' C18' C17' 102.9(11) . . ?
C19' C18' H18C 111.2 . . ?
C19' C18' H18D 111.2 . . ?
H18C C18' H18D 109.1 . . ?

loop_
_geom_bond_atom_site_label_1
_geom_bond_atom_site_label_2
_geom_bond_distance
_geom_bond_site_symmetry_2
_geom_bond_publ_flag
Y1 O1 2.165(4) . ?
Y1 O3 2.037(4) . ?
Y1 O4 2.369(4) . ?
Y1 O2 2.169(4) . ?
Y1 N2 2.593(5) . ?
Y1 N1 2.548(4) . ?
O1 C1 1.329(6) . ?
O3 C38 1.396(7) . ?
O4 C44' 1.501(12) . ?
O4 C41' 1.477(12) . ?
O4 C44 1.32(3) . ?
O4 C41 1.41(3) . ?
O2 C14 1.329(6) . ?
N2 C16 1.590(11) . ?
N2 C16' 1.520(11) . ?
N2 C20' 1.595(12) . ?
N2 C19 1.390(12) . ?
N2 C19' 1.381(13) . ?
N2 C20 1.619(14) . ?
N1 C7 1.500(5) . ?
N1 C8 1.491(5) . ?
N1 C15 1.480(6) . ?
C1 C6 1.398(6) . ?
C1 C2 1.424(7) . ?
C6 C5 1.387(7) . ?
C6 C7 1.504(6) . ?
C5 H5 0.9300 . ?
C5 C4 1.386(6) . ?
C4 C3 1.408(6) . ?
C4 C26 1.523(7) . ?
C3 H3 0.9300 . ?
C3 C2 1.385(7) . ?
C2 C22 1.539(6) . ?
C22 C25 1.531(7) . ?
C22 C23 1.533(7) . ?
C22 C24 1.536(7) . ?
C25 H25A 0.9600 . ?
C25 H25B 0.9600 . ?
C25 H25C 0.9600 . ?
C23 H23A 0.9600 . ?
C23 H23B 0.9600 . ?
C23 H23C 0.9600 . ?
C24 H24A 0.9600 . ?
C24 H24B 0.9600 . ?
C24 H24C 0.9600 . ?
C26 C27 1.526(7) . ?
C26 C28 1.529(7) . ?
C26 C29 1.526(8) . ?
C27 H27A 0.9600 . ?
C27 H27B 0.9600 . ?
C27 H27C 0.9600 . ?
C28 H28A 0.9600 . ?
C28 H28B 0.9600 . ?
C28 H28C 0.9600 . ?
C29 H29A 0.9600 . ?
C29 H29B 0.9600 . ?
C29 H29C 0.9600 . ?
C7 H7A 0.9700 . ?
C7 H7B 0.9700 . ?
C8 H8A 0.9700 . ?
C8 H8B 0.9700 . ?
C8 C9 1.498(6) . ?
C9 C14 1.409(7) . ?
C9 C10 1.380(6) . ?
C14 C13 1.421(7) . ?
C13 C12 1.383(7) . ?
C13 C34 1.540(7) . ?
C12 H12 0.9300 . ?
C12 C11 1.384(7) . ?
C11 C10 1.398(6) . ?
C11 C30 1.533(7) . ?
C10 H10 0.9300 . ?
C30 C33 1.538(9) . ?
C30 C31 1.479(10) . ?
C30 C32 1.578(11) . ?
C30 C31' 1.651(15) . ?
C30 C32' 1.609(15) . ?
C30 C33' 1.403(15) . ?
C33 H33A 0.9600 . ?
C33 H33B 0.9600 . ?
C33 H33C 0.9600 . ?
C31 H31A 0.9600 . ?
C31 H31B 0.9600 . ?
C31 H31C 0.9600 . ?
C32 H32A 0.9600 . ?
C32 H32B 0.9600 . ?
C32 H32C 0.9600 . ?
C31' H31D 0.9600 . ?
C31' H31E 0.9600 . ?
C31' H31F 0.9600 . ?
C32' H32D 0.9600 . ?
C32' H32E 0.9600 . ?
C32' H32F 0.9600 . ?
C33' H33D 0.9600 . ?
C33' H33E 0.9600 . ?
C33' H33F 0.9600 . ?
C34 C35 1.529(8) . ?
C34 C37 1.526(8) . ?
C34 C36 1.537(7) . ?
C35 H35A 0.9600 . ?
C35 H35B 0.9600 . ?
C35 H35C 0.9600 . ?
C37 H37A 0.9600 . ?
C37 H37B 0.9600 . ?
C37 H37C 0.9600 . ?
C36 H36A 0.9600 . ?
C36 H36B 0.9600 . ?
C36 H36C 0.9600 . ?
C38 H38 0.9800 . ?
C38 C40 1.481(9) . ?
C38 C39 1.435(10) . ?
C40 H40A 0.9600 . ?
C40 H40B 0.9600 . ?
C40 H40C 0.9600 . ?
C39 H39A 0.9600 . ?
C39 H39B 0.9600 . ?
C39 H39C 0.9600 . ?
C44' H44A 0.9700 . ?
C44' H44B 0.9700 . ?
C44' C43' 1.458(10) . ?
C43' H43A 0.9700 . ?
C43' H43B 0.9700 . ?
C43' C42' 1.426(10) . ?
C42' H42A 0.9700 . ?
C42' H42B 0.9700 . ?
C42' C41' 1.437(11) . ?
C41' H41A 0.9700 . ?
C41' H41B 0.9700 . ?
C44 H44C 0.9700 . ?
C44 H44D 0.9700 . ?
C44 C43 1.457(12) . ?
C43 H43C 0.9700 . ?
C43 H43D 0.9700 . ?
C43 C42 1.430(12) . ?
C42 H42C 0.9700 . ?
C42 H42D 0.9700 . ?
C42 C41 1.440(13) . ?
C41 H41C 0.9700 . ?
C41 H41D 0.9700 . ?
C15 H15A 0.9700 . ?
C15 H15B 0.9700 . ?
C15 H15C 0.9700 . ?
C15 H15D 0.9700 . ?
C15 C16 1.484(9) . ?
C15 C16' 1.528(10) . ?
C16 H16 0.9800 . ?
C16 C17 1.53(2) . ?
C16' H16' 0.9800 . ?
C16' C17' 1.53(2) . ?
C17' H17A 0.9700 . ?
C17' H17B 0.9700 . ?
C17' C18' 1.555(19) . ?
C17 H17C 0.9700 . ?
C17 H17D 0.9700 . ?
C17 C18 1.564(16) . ?
C20' H20A 0.9700 . ?
C20' H20B 0.9700 . ?
C20' C21' 1.517(18) . ?
C19 H19A 0.9700 . ?
C19 H19B 0.9700 . ?
C19 C18 1.551(14) . ?
C19' H19C 0.9700 . ?
C19' H19D 0.9700 . ?
C19' C18' 1.542(13) . ?
C20 H20C 0.9700 . ?
C20 H20D 0.9700 . ?
C20 C21 1.48(2) . ?
C21 H21A 0.9600 . ?
C21 H21B 0.9600 . ?
C21 H21C 0.9600 . ?
C21' H21D 0.9600 . ?
C21' H21E 0.9600 . ?
C21' H21F 0.9600 . ?
C18 H18A 0.9700 . ?
C18 H18B 0.9700 . ?
C18' H18C 0.9700 . ?
C18' H18D 0.9700 . ?

loop_
_geom_torsion_atom_site_label_1
_geom_torsion_atom_site_label_2
_geom_torsion_atom_site_label_3
_geom_torsion_atom_site_label_4
_geom_torsion
_geom_torsion_site_symmetry_1
_geom_torsion_site_symmetry_2
_geom_torsion_site_symmetry_3
_geom_torsion_site_symmetry_4
_geom_torsion_publ_flag
Y1 O1 C1 C6 38.1(7) . . . . ?
Y1 O1 C1 C2 -141.2(4) . . . . ?
Y1 O4 C44' C43' -137.6(8) . . . . ?
Y1 O4 C41' C42' 119.9(8) . . . . ?
Y1 O4 C44 C43 -151.6(16) . . . . ?
Y1 O4 C41 C42 144.6(16) . . . . ?
Y1 O2 C14 C9 -39.3(8) . . . . ?
Y1 O2 C14 C13 141.9(4) . . . . ?
Y1 N2 C16 C15 -54.0(7) . . . . ?
Y1 N2 C16 C17 -170.1(7) . . . . ?
Y1 N2 C16' C15 45.7(8) . . . . ?
Y1 N2 C16' C17' 164.6(7) . . . . ?
Y1 N2 C20' C21' -63.6(12) . . . . ?
Y1 N2 C19 C18 154.1(8) . . . . ?
Y1 N2 C19' C18' -155.7(8) . . . . ?
Y1 N2 C20 C21 67.7(11) . . . . ?
Y1 N1 C7 C6 70.5(5) . . . . ?
Y1 N1 C8 C9 -68.3(5) . . . . ?
Y1 N1 C15 C16 -27.1(6) . . . . ?
Y1 N1 C15 C16' 30.4(7) . . . . ?
O1 C1 C6 C5 -176.1(4) . . . . ?
O1 C1 C6 C7 7.2(7) . . . . ?
O1 C1 C2 C3 175.4(5) . . . . ?
O1 C1 C2 C22 -6.9(7) . . . . ?
O4 C44' C43' C42' 17.4(14) . . . . ?
O4 C44 C43 C42 -14(3) . . . . ?
O2 C14 C13 C12 -175.8(5) . . . . ?
O2 C14 C13 C34 3.8(9) . . . . ?
N2 C16 C17 C18 27.8(13) . . . . ?
N2 C16' C17' C18' -25.8(13) . . . . ?
N2 C19 C18 C17 -16.4(15) . . . . ?
N2 C19' C18' C17' 13.7(15) . . . . ?
N1 C8 C9 C14 65.9(6) . . . . ?
N1 C8 C9 C10 -118.1(5) . . . . ?
N1 C15 C16 N2 55.9(8) . . . . ?
N1 C15 C16 C17 167.7(8) . . . . ?
N1 C15 C16' N2 -51.9(9) . . . . ?
N1 C15 C16' C17' -165.8(9) . . . . ?
C1 C6 C5 C4 0.4(8) . . . . ?
C1 C6 C7 N1 -66.6(6) . . . . ?
C1 C2 C22 C25 62.5(6) . . . . ?
C1 C2 C22 C23 -177.1(5) . . . . ?
C1 C2 C22 C24 -58.8(7) . . . . ?
C6 C1 C2 C3 -3.8(7) . . . . ?
C6 C1 C2 C22 173.8(5) . . . . ?
C6 C5 C4 C3 -3.0(7) . . . . ?
C6 C5 C4 C26 177.8(5) . . . . ?
C5 C6 C7 N1 116.7(5) . . . . ?
C5 C4 C3 C2 2.3(8) . . . . ?
C5 C4 C26 C27 -176.2(5) . . . . ?
C5 C4 C26 C28 63.4(7) . . . . ?
C5 C4 C26 C29 -57.0(7) . . . . ?
C4 C3 C2 C1 1.1(8) . . . . ?
C4 C3 C2 C22 -176.5(5) . . . . ?
C3 C4 C26 C27 4.7(8) . . . . ?
C3 C4 C26 C28 -115.7(6) . . . . ?
C3 C4 C26 C29 123.9(6) . . . . ?
C3 C2 C22 C25 -119.9(6) . . . . ?
C3 C2 C22 C23 0.4(7) . . . . ?
C3 C2 C22 C24 118.7(6) . . . . ?
C2 C1 C6 C5 3.2(7) . . . . ?
C2 C1 C6 C7 -173.5(4) . . . . ?
C26 C4 C3 C2 -178.6(5) . . . . ?
C7 N1 C8 C9 177.3(4) . . . . ?
C7 N1 C15 C16 93.4(6) . . . . ?
C7 N1 C15 C16' 150.8(6) . . . . ?
C7 C6 C5 C4 177.0(4) . . . . ?
C8 N1 C7 C6 -174.4(4) . . . . ?
C8 N1 C15 C16 -148.9(5) . . . . ?
C8 N1 C15 C16' -91.5(7) . . . . ?
C8 C9 C14 O2 -7.1(8) . . . . ?
C8 C9 C14 C13 171.8(5) . . . . ?
C8 C9 C10 C11 -175.0(4) . . . . ?
C9 C14 C13 C12 5.4(8) . . . . ?
C9 C14 C13 C34 -175.0(5) . . . . ?
C14 C9 C10 C11 0.9(8) . . . . ?
C14 C13 C12 C11 -3.6(8) . . . . ?
C14 C13 C34 C35 -61.8(7) . . . . ?
C14 C13 C34 C37 58.9(8) . . . . ?
C14 C13 C34 C36 177.7(5) . . . . ?
C13 C12 C11 C10 0.5(8) . . . . ?
C13 C12 C11 C30 -180.0(5) . . . . ?
C12 C13 C34 C35 117.8(6) . . . . ?
C12 C13 C34 C37 -121.6(6) . . . . ?
C12 C13 C34 C36 -2.7(9) . . . . ?
C12 C11 C10 C9 1.0(8) . . . . ?
C12 C11 C30 C33 0.6(9) . . . . ?
C12 C11 C30 C31 123.9(8) . . . . ?
C12 C11 C30 C32 -114.9(7) . . . . ?
C12 C11 C30 C31' 76.2(9) . . . . ?
C12 C11 C30 C32' -176.1(10) . . . . ?
C12 C11 C30 C33' -43.5(12) . . . . ?
C10 C9 C14 O2 177.0(5) . . . . ?
C10 C9 C14 C13 -4.2(8) . . . . ?
C10 C11 C30 C33 -179.8(6) . . . . ?
C10 C11 C30 C31 -56.6(9) . . . . ?
C10 C11 C30 C32 64.7(8) . . . . ?
C10 C11 C30 C31' -104.2(9) . . . . ?
C10 C11 C30 C32' 3.5(11) . . . . ?
C10 C11 C30 C33' 136.1(11) . . . . ?
C30 C11 C10 C9 -178.6(5) . . . . ?
C34 C13 C12 C11 176.8(5) . . . . ?
C44' O4 C41' C42' -14.2(13) . . . . ?
C44' C43' C42' C41' -25.7(14) . . . . ?
C43' C42' C41' O4 25.7(14) . . . . ?
C41' O4 C44' C43' -2.1(13) . . . . ?
C44 O4 C41 C42 -44(3) . . . . ?
C44 C43 C42 C41 -12(4) . . . . ?
C43 C42 C41 O4 31(3) . . . . ?
C41 O4 C44 C43 37(3) . . . . ?
C15 N1 C7 C6 -53.9(5) . . . . ?
C15 N1 C8 C9 56.9(5) . . . . ?
C15 C16 C17 C18 -86.9(13) . . . . ?
C15 C16' C17' C18' 91.4(13) . . . . ?
C16 N2 C19 C18 33.7(12) . . . . ?
C16 N2 C20 C21 177.3(11) . . . . ?
C16 C17 C18 C19 -9.0(15) . . . . ?
C16' N2 C20' C21' 179.6(11) . . . . ?
C16' N2 C19' C18' -30.8(12) . . . . ?
C16' C17' C18' C19' 8.7(14) . . . . ?
C20' N2 C16' C15 161.0(8) . . . . ?
C20' N2 C16' C17' -80.1(10) . . . . ?
C20' N2 C19' C18' 78.6(12) . . . . ?
C19 N2 C16 C15 77.3(9) . . . . ?
C19 N2 C16 C17 -38.8(10) . . . . ?
C19 N2 C20 C21 -73.0(13) . . . . ?
C19' N2 C16' C15 -83.6(9) . . . . ?
C19' N2 C16' C17' 35.2(11) . . . . ?
C19' N2 C20' C21' 67.4(13) . . . . ?
C20 N2 C16 C15 -163.2(7) . . . . ?
C20 N2 C16 C17 80.7(9) . . . . ?
C20 N2 C19 C18 -72.7(13) . . . . ?
